data_4032216
loop_
_publ_author_name
'Li, Xiang'
'Huang, Wei'
'Liu, Yan-Qing'
'Kang, Jing-Wen'
'Xia, Dan'
'He, Gu'
'Peng, Cheng'
'Han, Bo'

_publ_section_title
;
 Control of Activation Mode To Achieve Diastereodivergence in Asymmetric
 Syntheses of Chiral Spiropiperidinone Derivatives.
;
_journal_issue 1
_journal_name_full 'The Journal of organic chemistry'
_journal_page_first 397
_journal_page_last 406
_journal_paper_doi 10.1021/acs.joc.6b02489
_journal_volume 82
_journal_year 2017
_chemical_absolute_configuration ad
_chemical_formula_sum 'C23 H29 N O6 S Si'
_chemical_formula_weight 475.62
_chemical_name_systematic
; 
 ? 
;
_space_group_crystal_system orthorhombic
_space_group_IT_number 18
_space_group_name_Hall 'P 2 2ab'
_space_group_name_H-M_alt 'P 21 21 2'
_symmetry_space_group_name_Hall 'P 2 2ab'
_symmetry_space_group_name_H-M 'P 21 21 2'
_atom_sites_solution_hydrogens geom
_audit_creation_method SHELXL-2013
_cell_angle_alpha 90
_cell_angle_beta 90
_cell_angle_gamma 90
_cell_formula_units_Z 4
_cell_length_a 11.1118(9)
_cell_length_b 21.4220(18)
_cell_length_c 10.2188(9)
_cell_measurement_reflns_used 9866
_cell_measurement_temperature 296(2)
_cell_measurement_theta_max 23.96
_cell_measurement_theta_min 3.31
_cell_volume 2432.5(4)
_computing_cell_refinement 'Bruker SAINT'
_computing_data_collection 'Bruker APEX2'
_computing_data_reduction 'Bruker SAINT'
_computing_molecular_graphics 'Bruker SHELXTL'
_computing_publication_material 'Bruker SHELXTL'
_computing_structure_refinement 'SHELXL-2013 (Sheldrick, 2013)'
_computing_structure_solution 'SHELXS-97 (Sheldrick 2008)'
_diffrn_ambient_temperature 296(2)
_diffrn_measured_fraction_theta_full 0.997
_diffrn_measured_fraction_theta_max 0.996
_diffrn_measurement_device_type 'Bruker APEX-II CCD'
_diffrn_measurement_method '\f and \w scans'
_diffrn_radiation_type MoK\a
_diffrn_radiation_wavelength 0.71073
_diffrn_reflns_av_R_equivalents 0.0574
_diffrn_reflns_av_unetI/netI 0.0356
_diffrn_reflns_Laue_measured_fraction_full 0.997
_diffrn_reflns_Laue_measured_fraction_max 0.996
_diffrn_reflns_limit_h_max 14
_diffrn_reflns_limit_h_min -14
_diffrn_reflns_limit_k_max 27
_diffrn_reflns_limit_k_min -27
_diffrn_reflns_limit_l_max 13
_diffrn_reflns_limit_l_min -13
_diffrn_reflns_number 50554
_diffrn_reflns_point_group_measured_fraction_full 0.998
_diffrn_reflns_point_group_measured_fraction_max 0.995
_diffrn_reflns_theta_full 25.242
_diffrn_reflns_theta_max 27.535
_diffrn_reflns_theta_min 3.310
_exptl_absorpt_coefficient_mu 0.220
_exptl_absorpt_correction_T_max 0.966
_exptl_absorpt_correction_T_min 0.914
_exptl_absorpt_correction_type multi-scan
_exptl_absorpt_process_details sadabs
_exptl_crystal_colour colorless
_exptl_crystal_density_diffrn 1.299
_exptl_crystal_description block
_exptl_crystal_F_000 1008
_exptl_crystal_size_max 0.407
_exptl_crystal_size_mid 0.198
_exptl_crystal_size_min 0.155
_refine_diff_density_max 0.198
_refine_diff_density_min -0.222
_refine_diff_density_rms 0.036
_refine_ls_abs_structure_details
; 
 Flack x determined using 1515 quotients [(I+)-(I-)]/[(I+)+(I-)] 
 (Parsons and Flack (2004), Acta Cryst. A60, s61). 
;
_refine_ls_abs_structure_Flack 0.00(2)
_refine_ls_extinction_method none
_refine_ls_goodness_of_fit_ref 1.022
_refine_ls_hydrogen_treatment constr
_refine_ls_matrix_type full
_refine_ls_number_parameters 293
_refine_ls_number_reflns 5596
_refine_ls_number_restraints 24
_refine_ls_restrained_S_all 1.028
_refine_ls_R_factor_all 0.0744
_refine_ls_R_factor_gt 0.0445
_refine_ls_shift/su_max 0.001
_refine_ls_shift/su_mean 0.000
_refine_ls_structure_factor_coef Fsqd
_refine_ls_weighting_details 'w=1/[\s^2^(Fo^2^)+(0.0147P)^2^+1.0308P] where P=(Fo^2^+2Fc^2^)/3'
_refine_ls_weighting_scheme calc
_refine_ls_wR_factor_gt 0.0704
_refine_ls_wR_factor_ref 0.0788
_reflns_Friedel_coverage 0.766
_reflns_Friedel_fraction_full 0.999
_reflns_Friedel_fraction_max 0.994
_reflns_number_gt 4179
_reflns_number_total 5596
_reflns_threshold_expression 'I > 2\s(I)'
_cod_data_source_file jo6b02489_si_001.cif
_cod_data_source_block 1
_cod_database_code 4032216
_shelx_space_group_comment
; 
The symmetry employed for this shelxl refinement is uniquely defined 
by the following loop, which should always be used as a source of 
symmetry information in preference to the above space-group names. 
They are only intended as comments. 
;
_shelx_estimated_absorpt_t_min 0.916
_shelx_estimated_absorpt_t_max 0.967
_shelxl_version_number 2013-4

loop_
_space_group_symop_operation_xyz
'x, y, z'
'-x, -y, z'
'-x+1/2, y+1/2, -z'
'x+1/2, -y+1/2, -z'

loop_
_atom_site_label
_atom_site_type_symbol
_atom_site_fract_x
_atom_site_fract_y
_atom_site_fract_z
_atom_site_U_iso_or_equiv
_atom_site_adp_type
_atom_site_occupancy
_atom_site_site_symmetry_order
_atom_site_calc_flag
_atom_site_refinement_flags_posn
_atom_site_refinement_flags_adp
S1 S 0.62791(8) 0.38574(4) 0.34657(9) 0.0518(2) Uani 1 1 d . .
Si1 Si 0.75478(9) 0.30235(4) -0.03699(9) 0.0500(2) Uani 1 1 d . U
C5 C 0.5986(2) 0.19910(13) 0.3960(3) 0.0383(7) Uani 1 1 d . .
C4 C 0.6607(3) 0.19166(15) 0.5302(3) 0.0480(8) Uani 1 1 d . .
H4A H 0.7211 0.1590 0.5267 0.058 Uiso 1 1 calc R U
H4B H 0.6993 0.2304 0.5560 0.058 Uiso 1 1 calc R U
C1 C 0.4811(3) 0.16122(15) 0.4108(4) 0.0517(8) Uani 1 1 d . .
C3 C 0.5622(3) 0.17466(18) 0.6253(4) 0.0651(10) Uani 1 1 d . .
H3A H 0.5209 0.2117 0.6565 0.078 Uiso 1 1 calc R U
H3B H 0.5943 0.1520 0.6997 0.078 Uiso 1 1 calc R U
C2 C 0.4784(4) 0.13383(19) 0.5457(4) 0.0749(12) Uani 1 1 d . .
H2A H 0.5064 0.0910 0.5447 0.090 Uiso 1 1 calc R U
H2B H 0.3975 0.1349 0.5813 0.090 Uiso 1 1 calc R U
C6 C 0.6726(3) 0.17680(13) 0.2781(3) 0.0409(7) Uani 1 1 d . .
H6 H 0.6215 0.1791 0.2001 0.049 Uiso 1 1 calc R U
C7 C 0.7168(3) 0.11103(15) 0.2919(3) 0.0502(8) Uani 1 1 d . .
C8 C 0.8242(4) 0.08529(16) 0.3089(4) 0.0647(10) Uani 1 1 d . .
H8 H 0.8974 0.1063 0.3133 0.078 Uiso 1 1 calc R U
C9 C 0.8072(5) 0.0197(2) 0.3193(4) 0.0865(15) Uani 1 1 d . .
H9 H 0.8665 -0.0103 0.3315 0.104 Uiso 1 1 calc R U
C10 C 0.6914(6) 0.01010(19) 0.3082(5) 0.0982(18) Uani 1 1 d . .
H10 H 0.6552 -0.0290 0.3117 0.118 Uiso 1 1 calc R U
O2 O 0.4733(2) 0.28726(11) 0.4383(2) 0.0594(6) Uani 1 1 d . .
O1 O 0.4093(2) 0.15433(14) 0.3256(3) 0.0805(8) Uani 1 1 d . .
O3 O 0.6295(3) 0.06565(11) 0.2906(3) 0.0787(8) Uani 1 1 d . .
O5 O 0.7270(2) 0.41154(10) 0.2771(3) 0.0688(8) Uani 1 1 d . .
O4 O 0.6159(3) 0.39619(11) 0.4824(2) 0.0741(8) Uani 1 1 d . .
O6 O 0.68046(18) 0.28910(9) 0.1027(2) 0.0459(5) Uani 1 1 d . U
N1 N 0.6443(2) 0.30733(10) 0.3244(2) 0.0413(6) Uani 1 1 d . .
C12 C 0.7336(3) 0.28625(13) 0.2275(3) 0.0420(7) Uani 1 1 d . .
H12 H 0.8024 0.3149 0.2295 0.050 Uiso 1 1 calc R U
C13 C 0.5626(3) 0.26772(14) 0.3853(3) 0.0409(7) Uani 1 1 d . .
C11 C 0.7775(3) 0.22152(14) 0.2600(3) 0.0438(7) Uani 1 1 d . .
H11A H 0.8248 0.2229 0.3397 0.053 Uiso 1 1 calc R U
H11B H 0.8289 0.2065 0.1900 0.053 Uiso 1 1 calc R U
C14 C 0.4946(3) 0.40788(14) 0.2676(3) 0.0456(8) Uani 1 1 d . .
C15 C 0.3943(3) 0.42203(14) 0.3396(4) 0.0572(9) Uani 1 1 d . .
H15 H 0.3954 0.4187 0.4304 0.069 Uiso 1 1 calc R U
C17 C 0.2873(3) 0.44586(15) 0.1418(5) 0.0664(11) Uani 1 1 d . .
C19 C 0.4936(4) 0.41408(16) 0.1339(4) 0.0631(10) Uani 1 1 d . .
H19 H 0.5627 0.4058 0.0856 0.076 Uiso 1 1 calc R U
C16 C 0.2913(3) 0.44130(16) 0.2754(5) 0.0647(11) Uani 1 1 d . .
H16 H 0.2233 0.4514 0.3240 0.078 Uiso 1 1 calc R U
C18 C 0.3901(4) 0.43253(17) 0.0722(4) 0.0733(12) Uani 1 1 d . .
H18 H 0.3893 0.4361 -0.0185 0.088 Uiso 1 1 calc R U
C20 C 0.1712(4) 0.4647(2) 0.0738(6) 0.1079(18) Uani 1 1 d . .
H20A H 0.1898 0.4890 -0.0025 0.162 Uiso 1 1 calc R U
H20B H 0.1229 0.4892 0.1326 0.162 Uiso 1 1 calc R U
H20C H 0.1276 0.4280 0.0485 0.162 Uiso 1 1 calc R U
C23 C 0.8095(5) 0.22824(19) -0.1039(5) 0.0928(15) Uani 1 1 d . U
H23A H 0.8781 0.2145 -0.0546 0.139 Uiso 1 1 calc R U
H23B H 0.8321 0.2340 -0.1938 0.139 Uiso 1 1 calc R U
H23C H 0.7470 0.1974 -0.0984 0.139 Uiso 1 1 calc R U
C21 C 0.6432(5) 0.3363(2) -0.1489(4) 0.1033(17) Uani 1 1 d . U
H21A H 0.5699 0.3126 -0.1443 0.155 Uiso 1 1 calc R U
H21B H 0.6738 0.3352 -0.2367 0.155 Uiso 1 1 calc R U
H21C H 0.6275 0.3787 -0.1241 0.155 Uiso 1 1 calc R U
C22 C 0.8839(5) 0.3543(2) -0.0029(5) 0.1060(18) Uani 1 1 d . U
H22A H 0.8584 0.3879 0.0526 0.159 Uiso 1 1 calc R U
H22B H 0.9142 0.3709 -0.0837 0.159 Uiso 1 1 calc R U
H22C H 0.9463 0.3310 0.0400 0.159 Uiso 1 1 calc R U

loop_
_atom_site_aniso_label
_atom_site_aniso_U_11
_atom_site_aniso_U_22
_atom_site_aniso_U_33
_atom_site_aniso_U_23
_atom_site_aniso_U_13
_atom_site_aniso_U_12
S1 0.0531(5) 0.0355(4) 0.0667(6) -0.0078(4) -0.0123(5) 0.0015(4)
Si1 0.0574(6) 0.0437(5) 0.0490(5) 0.0006(4) 0.0058(5) 0.0015(5)
C5 0.0375(15) 0.0365(15) 0.0409(16) 0.0024(13) 0.0001(13) -0.0011(13)
C4 0.0517(19) 0.0493(18) 0.0432(18) 0.0030(16) -0.0045(15) 0.0103(16)
C1 0.0463(19) 0.048(2) 0.061(2) 0.0011(17) 0.0050(18) -0.0026(16)
C3 0.075(3) 0.072(2) 0.048(2) 0.0080(18) 0.0081(19) 0.011(2)
C2 0.081(3) 0.076(3) 0.068(3) 0.008(2) 0.027(2) -0.018(2)
C6 0.0455(17) 0.0372(16) 0.0400(17) 0.0038(13) -0.0020(14) -0.0008(13)
C7 0.073(2) 0.0351(16) 0.0428(18) 0.0014(15) 0.0100(17) -0.0015(17)
C8 0.083(3) 0.047(2) 0.065(2) 0.0034(18) 0.002(2) 0.0165(19)
C9 0.136(4) 0.050(2) 0.074(3) 0.007(2) 0.011(3) 0.030(3)
C10 0.159(5) 0.031(2) 0.104(4) 0.002(2) 0.034(4) 0.003(3)
O2 0.0548(14) 0.0578(15) 0.0657(16) 0.0099(12) 0.0168(13) 0.0158(12)
O1 0.0573(16) 0.094(2) 0.090(2) 0.0097(17) -0.0201(15) -0.0257(15)
O3 0.098(2) 0.0397(13) 0.098(2) -0.0018(13) 0.0177(18) -0.0120(14)
O5 0.0521(15) 0.0367(12) 0.118(2) 0.0035(13) -0.0075(15) -0.0082(11)
O4 0.095(2) 0.0612(16) 0.0656(16) -0.0250(13) -0.0276(15) 0.0176(15)
O6 0.0478(12) 0.0446(12) 0.0452(12) 0.0045(10) -0.0007(10) -0.0024(10)
N1 0.0425(14) 0.0341(12) 0.0471(15) -0.0004(11) -0.0011(13) 0.0007(11)
C12 0.0388(16) 0.0383(16) 0.0487(18) 0.0043(14) -0.0004(15) -0.0051(14)
C13 0.0409(17) 0.0450(17) 0.0368(17) 0.0012(14) -0.0027(14) 0.0024(15)
C11 0.0403(17) 0.0436(17) 0.0475(18) 0.0028(14) 0.0039(14) 0.0023(14)
C14 0.0511(19) 0.0305(15) 0.055(2) -0.0022(15) -0.0025(17) 0.0018(14)
C15 0.064(2) 0.0451(18) 0.063(2) 0.0077(17) 0.003(2) 0.0038(17)
C17 0.069(3) 0.0332(17) 0.097(3) 0.004(2) -0.027(2) -0.0012(17)
C19 0.072(2) 0.056(2) 0.062(3) -0.0040(19) 0.002(2) 0.0153(19)
C16 0.051(2) 0.045(2) 0.098(3) 0.010(2) 0.007(2) 0.0034(16)
C18 0.095(3) 0.062(2) 0.063(3) -0.005(2) -0.019(3) 0.015(2)
C20 0.088(3) 0.076(3) 0.160(5) 0.010(3) -0.053(4) 0.010(2)
C23 0.132(4) 0.069(3) 0.078(3) -0.012(2) 0.013(3) 0.019(3)
C21 0.105(4) 0.142(4) 0.063(3) 0.028(3) 0.016(3) 0.045(3)
C22 0.112(4) 0.121(4) 0.085(3) -0.021(3) 0.036(3) -0.062(3)

loop_
_atom_type_symbol
_atom_type_description
_atom_type_scat_dispersion_real
_atom_type_scat_dispersion_imag
_atom_type_scat_source
C C 0.0033 0.0016 'International Tables Vol C Tables 4.2.6.8 and 6.1.1.4'
H H 0.0000 0.0000 'International Tables Vol C Tables 4.2.6.8 and 6.1.1.4'
N N 0.0061 0.0033 'International Tables Vol C Tables 4.2.6.8 and 6.1.1.4'
O O 0.0106 0.0060 'International Tables Vol C Tables 4.2.6.8 and 6.1.1.4'
Si Si 0.0817 0.0704 'International Tables Vol C Tables 4.2.6.8 and 6.1.1.4'
S S 0.1246 0.1234 'International Tables Vol C Tables 4.2.6.8 and 6.1.1.4'

loop_
_geom_angle_atom_site_label_1
_geom_angle_atom_site_label_2
_geom_angle_atom_site_label_3
_geom_angle
O4 S1 O5 120.14(18)
O4 S1 N1 107.28(14)
O5 S1 N1 103.52(13)
O4 S1 C14 109.26(17)
O5 S1 C14 108.64(15)
N1 S1 C14 107.20(13)
O6 Si1 C23 109.59(17)
O6 Si1 C21 105.36(17)
C23 Si1 C21 109.6(2)
O6 Si1 C22 108.93(16)
C23 Si1 C22 109.5(2)
C21 Si1 C22 113.8(3)
C13 C5 C6 112.5(2)
C13 C5 C4 106.3(2)
C6 C5 C4 115.2(2)
C13 C5 C1 107.0(2)
C6 C5 C1 111.5(2)
C4 C5 C1 103.7(3)
C3 C4 C5 105.8(3)
C3 C4 H4A 110.6
C5 C4 H4A 110.6
C3 C4 H4B 110.6
C5 C4 H4B 110.6
H4A C4 H4B 108.7
O1 C1 C2 127.6(3)
O1 C1 C5 124.1(3)
C2 C1 C5 108.3(3)
C4 C3 C2 103.9(3)
C4 C3 H3A 111.0
C2 C3 H3A 111.0
C4 C3 H3B 111.0
C2 C3 H3B 111.0
H3A C3 H3B 109.0
C1 C2 C3 104.8(3)
C1 C2 H2A 110.8
C3 C2 H2A 110.8
C1 C2 H2B 110.8
C3 C2 H2B 110.8
H2A C2 H2B 108.9
C7 C6 C11 110.6(3)
C7 C6 C5 113.3(2)
C11 C6 C5 108.1(2)
C7 C6 H6 108.2
C11 C6 H6 108.2
C5 C6 H6 108.2
C8 C7 O3 110.0(3)
C8 C7 C6 134.3(3)
O3 C7 C6 115.7(3)
C7 C8 C9 107.5(4)
C7 C8 H8 126.3
C9 C8 H8 126.3
C10 C9 C8 106.3(4)
C10 C9 H9 126.8
C8 C9 H9 126.8
C9 C10 O3 111.3(4)
C9 C10 H10 124.3
O3 C10 H10 124.3
C7 O3 C10 104.8(4)
C12 O6 Si1 124.98(18)
C13 N1 C12 123.6(2)
C13 N1 S1 118.2(2)
C12 N1 S1 117.61(19)
O6 C12 N1 108.2(2)
O6 C12 C11 112.1(2)
N1 C12 C11 110.6(2)
O6 C12 H12 108.6
N1 C12 H12 108.6
C11 C12 H12 108.6
O2 C13 N1 121.8(3)
O2 C13 C5 121.1(3)
N1 C13 C5 116.7(3)
C12 C11 C6 111.0(2)
C12 C11 H11A 109.4
C6 C11 H11A 109.4
C12 C11 H11B 109.4
C6 C11 H11B 109.4
H11A C11 H11B 108.0
C15 C14 C19 120.5(3)
C15 C14 S1 120.0(3)
C19 C14 S1 119.4(3)
C14 C15 C16 119.0(4)
C14 C15 H15 120.5
C16 C15 H15 120.5
C18 C17 C16 118.2(3)
C18 C17 C20 121.6(4)
C16 C17 C20 120.1(4)
C18 C19 C14 119.5(4)
C18 C19 H19 120.3
C14 C19 H19 120.3
C17 C16 C15 121.4(4)
C17 C16 H16 119.3
C15 C16 H16 119.3
C19 C18 C17 121.3(4)
C19 C18 H18 119.3
C17 C18 H18 119.3
C17 C20 H20A 109.5
C17 C20 H20B 109.5
H20A C20 H20B 109.5
C17 C20 H20C 109.5
H20A C20 H20C 109.5
H20B C20 H20C 109.5
Si1 C23 H23A 109.5
Si1 C23 H23B 109.5
H23A C23 H23B 109.5
Si1 C23 H23C 109.5
H23A C23 H23C 109.5
H23B C23 H23C 109.5
Si1 C21 H21A 109.5
Si1 C21 H21B 109.5
H21A C21 H21B 109.5
Si1 C21 H21C 109.5
H21A C21 H21C 109.5
H21B C21 H21C 109.5
Si1 C22 H22A 109.5
Si1 C22 H22B 109.5
H22A C22 H22B 109.5
Si1 C22 H22C 109.5
H22A C22 H22C 109.5
H22B C22 H22C 109.5

loop_
_geom_bond_atom_site_label_1
_geom_bond_atom_site_label_2
_geom_bond_distance
S1 O4 1.412(3)
S1 O5 1.422(3)
S1 N1 1.705(2)
S1 C14 1.752(3)
Si1 O6 1.674(2)
Si1 C23 1.832(4)
Si1 C21 1.837(4)
Si1 C22 1.849(4)
C5 C13 1.527(4)
C5 C6 1.535(4)
C5 C4 1.543(4)
C5 C1 1.544(4)
C4 C3 1.509(4)
C4 H4A 0.9700
C4 H4B 0.9700
C1 O1 1.190(4)
C1 C2 1.498(5)
C3 C2 1.514(5)
C3 H3A 0.9700
C3 H3B 0.9700
C2 H2A 0.9700
C2 H2B 0.9700
C6 C7 1.499(4)
C6 C11 1.520(4)
C6 H6 0.9800
C7 C8 1.326(5)
C7 O3 1.373(4)
C8 C9 1.421(5)
C8 H8 0.9300
C9 C10 1.308(6)
C9 H9 0.9300
C10 O3 1.386(5)
C10 H10 0.9300
O2 C13 1.206(3)
O6 C12 1.406(3)
N1 C13 1.390(4)
N1 C12 1.473(4)
C12 C11 1.507(4)
C12 H12 0.9800
C11 H11A 0.9700
C11 H11B 0.9700
C14 C15 1.370(5)
C14 C19 1.373(5)
C15 C16 1.382(5)
C15 H15 0.9300
C17 C18 1.375(5)
C17 C16 1.370(6)
C17 C20 1.520(5)
C19 C18 1.370(5)
C19 H19 0.9300
C16 H16 0.9300
C18 H18 0.9300
C20 H20A 0.9600
C20 H20B 0.9600
C20 H20C 0.9600
C23 H23A 0.9600
C23 H23B 0.9600
C23 H23C 0.9600
C21 H21A 0.9600
C21 H21B 0.9600
C21 H21C 0.9600
C22 H22A 0.9600
C22 H22B 0.9600
C22 H22C 0.9600

loop_
_geom_hbond_atom_site_label_D
_geom_hbond_atom_site_label_H
_geom_hbond_atom_site_label_A
_geom_hbond_distance_DH
_geom_hbond_distance_HA
_geom_hbond_distance_DA
_geom_hbond_angle_DHA
_geom_hbond_site_symmetry_A
C2 H2B O5 0.97 2.58 3.468(5) 151.7 4_456

loop_
_geom_torsion_atom_site_label_1
_geom_torsion_atom_site_label_2
_geom_torsion_atom_site_label_3
_geom_torsion_atom_site_label_4
_geom_torsion
C13 C5 C4 C3 90.8(3)
C6 C5 C4 C3 -143.9(3)
C1 C5 C4 C3 -21.8(3)
C13 C5 C1 O1 69.9(4)
C6 C5 C1 O1 -53.5(4)
C4 C5 C1 O1 -178.0(3)
C13 C5 C1 C2 -112.4(3)
C6 C5 C1 C2 124.2(3)
C4 C5 C1 C2 -0.3(3)
C5 C4 C3 C2 35.8(4)
O1 C1 C2 C3 -160.3(4)
C5 C1 C2 C3 22.1(4)
C4 C3 C2 C1 -35.6(4)
C13 C5 C6 C7 175.5(3)
C4 C5 C6 C7 53.5(3)
C1 C5 C6 C7 -64.3(3)
C13 C5 C6 C11 52.6(3)
C4 C5 C6 C11 -69.5(3)
C1 C5 C6 C11 172.7(3)
C11 C6 C7 C8 10.8(5)
C5 C6 C7 C8 -110.7(4)
C11 C6 C7 O3 -171.3(3)
C5 C6 C7 O3 67.2(4)
O3 C7 C8 C9 0.1(4)
C6 C7 C8 C9 178.0(4)
C7 C8 C9 C10 -0.1(5)
C8 C9 C10 O3 0.2(6)
C8 C7 O3 C10 0.0(4)
C6 C7 O3 C10 -178.4(3)
C9 C10 O3 C7 -0.1(5)
C23 Si1 O6 C12 87.7(3)
C21 Si1 O6 C12 -154.5(3)
C22 Si1 O6 C12 -32.1(3)
O4 S1 N1 C13 49.6(3)
O5 S1 N1 C13 177.6(2)
C14 S1 N1 C13 -67.6(3)
O4 S1 N1 C12 -138.7(2)
O5 S1 N1 C12 -10.7(2)
C14 S1 N1 C12 104.1(2)
Si1 O6 C12 N1 150.11(18)
Si1 O6 C12 C11 -87.7(3)
C13 N1 C12 O6 88.9(3)
S1 N1 C12 O6 -82.3(2)
C13 N1 C12 C11 -34.2(4)
S1 N1 C12 C11 154.6(2)
C12 N1 C13 O2 -161.6(3)
S1 N1 C13 O2 9.6(4)
C12 N1 C13 C5 25.5(4)
S1 N1 C13 C5 -163.4(2)
C6 C5 C13 O2 152.9(3)
C4 C5 C13 O2 -80.2(3)
C1 C5 C13 O2 30.1(4)
C6 C5 C13 N1 -34.1(4)
C4 C5 C13 N1 92.8(3)
C1 C5 C13 N1 -156.8(3)
O6 C12 C11 C6 -68.4(3)
N1 C12 C11 C6 52.5(3)
C7 C6 C11 C12 172.1(3)
C5 C6 C11 C12 -63.3(3)
O4 S1 C14 C15 -9.9(3)
O5 S1 C14 C15 -142.7(3)
N1 S1 C14 C15 106.0(3)
O4 S1 C14 C19 166.6(3)
O5 S1 C14 C19 33.9(3)
N1 S1 C14 C19 -77.4(3)
C19 C14 C15 C16 1.4(5)
S1 C14 C15 C16 177.9(3)
C15 C14 C19 C18 -2.2(5)
S1 C14 C19 C18 -178.8(3)
C18 C17 C16 C15 -1.9(5)
C20 C17 C16 C15 177.6(3)
C14 C15 C16 C17 0.7(5)
C14 C19 C18 C17 0.9(6)
C16 C17 C18 C19 1.1(6)
C20 C17 C18 C19 -178.4(3)
